data_4024236
loop_
_publ_author_name
'Hui Huang'
'Timothy Stewart'
'Matthias Gutmann'
'Takashi Ohhara'
'Nobuo Niimura'
'Yu-Xue Li'
'Jian-Feng Wen'
'Robert Bau'
'Henry N. C. Wong'

_publ_section_title
;
To Flip or Not To Flip? Assessing the Inversion Barrier of the
Tetraphenylene Framework with Enantiopure 2,15-Dideuteriotetraphenylene and
2,7-Dimethyltetraphenylene
;
_journal_name_full 'Journal of Organic Chemistry'
_journal_page_first 359
_journal_page_last 369
_journal_paper_doi 10.1021/jo802061p
_journal_volume 74
_journal_year 2009
_chemical_formula_sum 'C26 H20'
_chemical_formula_weight 332.42
_chemical_name_systematic
; 
 ? 
;
_space_group_IT_number 18
_symmetry_cell_setting orthorhombic
_symmetry_space_group_name_Hall 'P 2 2ab'
_symmetry_space_group_name_H-M 'P 21 21 2'
_atom_sites_solution_hydrogens geom
_atom_sites_solution_primary direct
_atom_sites_solution_secondary difmap
_audit_creation_method SHELXL-97
_cell_angle_alpha 90.00
_cell_angle_beta 90.00
_cell_angle_gamma 90.00
_cell_formula_units_Z 4
_cell_length_a 14.1975(19)
_cell_length_b 14.937(2)
_cell_length_c 8.9175(12)
_cell_measurement_reflns_used 4382
_cell_measurement_temperature 293(2)
_cell_measurement_theta_max 52.134
_cell_measurement_theta_min 5.320
_cell_volume 1891.2(4)
_computing_cell_refinement 'Bruker SMART'
_computing_data_collection 'Bruker SMART'
_computing_data_reduction 'Bruker SHELXTL'
_computing_molecular_graphics 'Bruker SHELXTL'
_computing_publication_material 'Bruker SHELXTL'
_computing_structure_refinement 'SHELXL-97 (Sheldrick, 1997)'
_computing_structure_solution 'SHELXS-97 (Sheldrick, 1990)'
_diffrn_ambient_temperature 293(2)
_diffrn_measured_fraction_theta_full 0.994
_diffrn_measured_fraction_theta_max 0.994
_diffrn_measurement_device_type 'CCD area detector'
_diffrn_measurement_method 'phi and omega scans'
_diffrn_radiation_monochromator graphite
_diffrn_radiation_source 'fine-focus sealed tube'
_diffrn_radiation_type MoK\a
_diffrn_radiation_wavelength 0.71073
_diffrn_reflns_av_R_equivalents 0.0627
_diffrn_reflns_av_sigmaI/netI 0.0375
_diffrn_reflns_limit_h_max 18
_diffrn_reflns_limit_h_min -18
_diffrn_reflns_limit_k_max 16
_diffrn_reflns_limit_k_min -18
_diffrn_reflns_limit_l_max 7
_diffrn_reflns_limit_l_min -11
_diffrn_reflns_number 10743
_diffrn_reflns_theta_full 26.99
_diffrn_reflns_theta_max 26.99
_diffrn_reflns_theta_min 1.98
_exptl_absorpt_coefficient_mu 0.066
_exptl_absorpt_correction_T_max 1.0000
_exptl_absorpt_correction_T_min 0.7721
_exptl_absorpt_correction_type empirical
_exptl_absorpt_process_details sadabs
_exptl_crystal_colour colorless
_exptl_crystal_density_diffrn 1.168
_exptl_crystal_density_method 'not measured'
_exptl_crystal_description prismatic
_exptl_crystal_F_000 704
_exptl_crystal_size_max 0.471
_exptl_crystal_size_mid 0.392
_exptl_crystal_size_min 0.285
_refine_diff_density_max 0.147
_refine_diff_density_min -0.124
_refine_diff_density_rms 0.028
_refine_ls_abs_structure_details 'Flack H D (1983), Acta Cryst. A39, 876-881'
_refine_ls_abs_structure_Flack 10(10)
_refine_ls_extinction_method none
_refine_ls_goodness_of_fit_ref 1.047
_refine_ls_hydrogen_treatment constr
_refine_ls_matrix_type full
_refine_ls_number_parameters 237
_refine_ls_number_reflns 2349
_refine_ls_number_restraints 0
_refine_ls_restrained_S_all 1.047
_refine_ls_R_factor_all 0.0435
_refine_ls_R_factor_gt 0.0364
_refine_ls_shift/su_max 0.000
_refine_ls_shift/su_mean 0.000
_refine_ls_structure_factor_coef Fsqd
_refine_ls_weighting_details 'calc w=1/[\s^2^(Fo^2^)+(0.0611P)^2^+0.0000P] where P=(Fo^2^+2Fc^2^)/3'
_refine_ls_weighting_scheme calc
_refine_ls_wR_factor_gt 0.0967
_refine_ls_wR_factor_ref 0.0998
_reflns_number_gt 2004
_reflns_number_total 2349
_reflns_threshold_expression >2sigma(I)
_cod_data_source_file jo802061p_si_001.cif
_cod_data_source_block cd27214
_cod_depositor_comments
;
The following automatic conversions were performed:
'_symmetry_cell_setting' value 'Orthorhombic' changed to 'orthorhombic'
according to '/home/saulius/struct/CIF-dictionaries/cif_core.dic'
dictionary named 'cif_core.dic' version 2.4.1 from 2010-06-29.

Automatic conversion script
Id: cif_fix_enum 1527 2010-12-29 10:47:43Z saulius 
;
_cod_original_sg_symbol_H-M P2(1)2(1)2
_cod_database_code 4024236

loop_
_symmetry_equiv_pos_as_xyz
'x, y, z'
'-x, -y, z'
'-x+1/2, y+1/2, -z'
'x+1/2, -y+1/2, -z'

loop_
_atom_site_label
_atom_site_type_symbol
_atom_site_fract_x
_atom_site_fract_y
_atom_site_fract_z
_atom_site_U_iso_or_equiv
_atom_site_adp_type
_atom_site_occupancy
_atom_site_symmetry_multiplicity
_atom_site_calc_flag
_atom_site_refinement_flags
_atom_site_disorder_assembly
_atom_site_disorder_group
C1 C 0.68867(14) 0.36504(13) 0.2153(2) 0.0441(5) Uani 1 1 d . . .
H1 H 0.6244 0.3547 0.2249 0.053 Uiso 1 1 calc R . .
C2 C 0.71917(16) 0.44995(13) 0.1726(2) 0.0488(5) Uani 1 1 d . . .
C3 C 0.81544(17) 0.46274(13) 0.1559(2) 0.0533(5) Uani 1 1 d . . .
H3 H 0.8377 0.5186 0.1266 0.064 Uiso 1 1 calc R . .
C4 C 0.87915(15) 0.39397(13) 0.1818(2) 0.0480(5) Uani 1 1 d . . .
H4 H 0.9432 0.4045 0.1688 0.058 Uiso 1 1 calc R . .
C5 C 0.97422(14) 0.20329(14) 0.1367(2) 0.0500(5) Uani 1 1 d . . .
H5 H 0.9643 0.2245 0.0400 0.060 Uiso 1 1 calc R . .
C6 C 1.04390(15) 0.13957(15) 0.1623(3) 0.0558(6) Uani 1 1 d . . .
H6 H 1.0790 0.1182 0.0819 0.067 Uiso 1 1 calc R . .
C7 C 1.06194(13) 0.10741(13) 0.3048(3) 0.0507(5) Uani 1 1 d . . .
C8 C 1.00675(13) 0.13979(13) 0.4215(2) 0.0458(5) Uani 1 1 d . . .
H8 H 1.0183 0.1192 0.5181 0.055 Uiso 1 1 calc R . .
C9 C 0.92748(16) 0.27778(13) 0.6479(2) 0.0504(5) Uani 1 1 d . . .
H9 H 0.9914 0.2899 0.6371 0.060 Uiso 1 1 calc R . .
C10 C 0.88184(19) 0.30329(14) 0.7773(2) 0.0580(6) Uani 1 1 d . . .
H10 H 0.9145 0.3340 0.8516 0.070 Uiso 1 1 calc R . .
C11 C 0.7874(2) 0.28339(14) 0.7970(2) 0.0585(6) Uani 1 1 d . . .
H11 H 0.7571 0.2992 0.8856 0.070 Uiso 1 1 calc R . .
C12 C 0.73827(16) 0.23992(13) 0.6844(2) 0.0500(5) Uani 1 1 d . . .
H12 H 0.6750 0.2263 0.6986 0.060 Uiso 1 1 calc R . .
C13 C 0.68087(14) 0.08770(13) 0.4674(3) 0.0492(5) Uani 1 1 d . . .
H13 H 0.6871 0.0645 0.5637 0.059 Uiso 1 1 calc R . .
C14 C 0.62770(15) 0.04172(14) 0.3631(3) 0.0581(6) Uani 1 1 d . . .
H14 H 0.5990 -0.0121 0.3891 0.070 Uiso 1 1 calc R . .
C15 C 0.61718(15) 0.07598(15) 0.2195(3) 0.0597(6) Uani 1 1 d . . .
H15 H 0.5826 0.0447 0.1481 0.072 Uiso 1 1 calc R . .
C16 C 0.65876(14) 0.15743(14) 0.1831(3) 0.0501(5) Uani 1 1 d . . .
H16 H 0.6502 0.1810 0.0875 0.060 Uiso 1 1 calc R . .
C17 C 0.6498(2) 0.52584(15) 0.1473(4) 0.0761(8) Uani 1 1 d . . .
H17A H 0.6396 0.5571 0.2400 0.114 Uiso 1 1 calc R . .
H17B H 0.5911 0.5019 0.1119 0.114 Uiso 1 1 calc R . .
H17C H 0.6748 0.5665 0.0741 0.114 Uiso 1 1 calc R . .
C18 C 1.14051(16) 0.04145(15) 0.3347(4) 0.0707(7) Uani 1 1 d . . .
H18A H 1.1329 -0.0099 0.2711 0.106 Uiso 1 1 calc R . .
H18B H 1.1385 0.0231 0.4378 0.106 Uiso 1 1 calc R . .
H18C H 1.2001 0.0693 0.3142 0.106 Uiso 1 1 calc R . .
C19 C 0.75129(13) 0.29465(11) 0.24440(18) 0.0375(4) Uani 1 1 d . . .
C20 C 0.84861(13) 0.30883(12) 0.2274(2) 0.0387(4) Uani 1 1 d . . .
C21 C 0.91868(13) 0.23609(12) 0.2548(2) 0.0386(4) Uani 1 1 d . . .
C22 C 0.93426(12) 0.20235(11) 0.3995(2) 0.0376(4) Uani 1 1 d . . .
C23 C 0.87940(13) 0.23382(11) 0.53218(19) 0.0387(4) Uani 1 1 d . . .
C24 C 0.78215(14) 0.21597(11) 0.54887(19) 0.0387(4) Uani 1 1 d . . .
C25 C 0.72577(12) 0.16876(11) 0.4317(2) 0.0388(4) Uani 1 1 d . . .
C26 C 0.71301(13) 0.20459(11) 0.2869(2) 0.0389(4) Uani 1 1 d . . .

loop_
_atom_site_aniso_label
_atom_site_aniso_U_11
_atom_site_aniso_U_22
_atom_site_aniso_U_33
_atom_site_aniso_U_23
_atom_site_aniso_U_13
_atom_site_aniso_U_12
C1 0.0423(10) 0.0489(11) 0.0413(10) -0.0057(9) -0.0063(9) 0.0055(8)
C2 0.0593(12) 0.0434(9) 0.0437(11) -0.0027(8) -0.0124(10) 0.0088(10)
C3 0.0732(14) 0.0395(10) 0.0473(11) 0.0065(9) -0.0015(11) -0.0036(9)
C4 0.0506(11) 0.0479(10) 0.0455(11) 0.0032(9) 0.0020(9) -0.0056(9)
C5 0.0442(11) 0.0613(12) 0.0447(11) -0.0023(10) 0.0026(9) 0.0018(9)
C6 0.0437(11) 0.0588(12) 0.0650(14) -0.0129(11) 0.0129(11) 0.0036(10)
C7 0.0336(9) 0.0403(10) 0.0783(15) -0.0021(10) 0.0002(10) -0.0033(8)
C8 0.0371(9) 0.0434(10) 0.0570(12) 0.0059(9) -0.0066(9) -0.0017(8)
C9 0.0577(12) 0.0468(10) 0.0466(11) 0.0011(9) -0.0122(10) 0.0011(10)
C10 0.0847(17) 0.0504(11) 0.0389(11) -0.0027(9) -0.0134(11) 0.0059(11)
C11 0.0837(17) 0.0565(12) 0.0354(10) 0.0005(9) 0.0034(11) 0.0212(13)
C12 0.0564(12) 0.0477(10) 0.0458(11) 0.0045(9) 0.0076(10) 0.0118(9)
C13 0.0418(10) 0.0426(10) 0.0631(13) 0.0045(10) 0.0097(10) 0.0045(8)
C14 0.0404(11) 0.0429(10) 0.0909(18) -0.0047(12) 0.0121(12) -0.0066(9)
C15 0.0420(11) 0.0595(13) 0.0777(17) -0.0249(12) 0.0010(12) -0.0095(10)
C16 0.0411(10) 0.0605(12) 0.0487(12) -0.0099(10) -0.0027(9) -0.0001(10)
C17 0.0873(19) 0.0462(12) 0.0949(19) -0.0035(13) -0.0267(17) 0.0199(12)
C18 0.0470(12) 0.0500(12) 0.115(2) 0.0102(14) 0.0111(14) 0.0091(10)
C19 0.0420(9) 0.0407(9) 0.0298(9) -0.0023(7) -0.0046(8) 0.0018(8)
C20 0.0416(10) 0.0430(9) 0.0315(9) -0.0016(8) -0.0023(8) 0.0015(8)
C21 0.0346(9) 0.0397(9) 0.0413(10) -0.0028(8) -0.0024(8) -0.0017(8)
C22 0.0326(8) 0.0349(9) 0.0454(10) -0.0007(8) -0.0035(8) -0.0037(7)
C23 0.0439(10) 0.0366(9) 0.0355(9) 0.0051(8) -0.0054(8) 0.0045(8)
C24 0.0443(10) 0.0338(8) 0.0382(9) 0.0054(7) 0.0000(8) 0.0072(8)
C25 0.0322(8) 0.0378(8) 0.0464(10) -0.0004(8) 0.0051(8) 0.0063(8)
C26 0.0325(8) 0.0406(9) 0.0437(10) -0.0056(8) 0.0020(8) 0.0036(8)

loop_
_atom_type_symbol
_atom_type_description
_atom_type_scat_dispersion_real
_atom_type_scat_dispersion_imag
_atom_type_scat_source
C C 0.0033 0.0000 'International Tables Vol C Tables 4.2.6.8 and 6.1.1.4'
H H 0.0000 0.0000 'International Tables Vol C Tables 4.2.6.8 and 6.1.1.4'

loop_
_geom_angle_atom_site_label_1
_geom_angle_atom_site_label_2
_geom_angle_atom_site_label_3
_geom_angle
_geom_angle_site_symmetry_1
_geom_angle_site_symmetry_3
_geom_angle_publ_flag
C2 C1 C19 122.44(19) . . ?
C2 C1 H1 118.8 . . ?
C19 C1 H1 118.8 . . ?
C3 C2 C1 117.44(18) . . ?
C3 C2 C17 121.3(2) . . ?
C1 C2 C17 121.2(2) . . ?
C4 C3 C2 121.45(19) . . ?
C4 C3 H3 119.3 . . ?
C2 C3 H3 119.3 . . ?
C3 C4 C20 121.2(2) . . ?
C3 C4 H4 119.4 . . ?
C20 C4 H4 119.4 . . ?
C6 C5 C21 121.0(2) . . ?
C6 C5 H5 119.5 . . ?
C21 C5 H5 119.5 . . ?
C7 C6 C5 121.3(2) . . ?
C7 C6 H6 119.3 . . ?
C5 C6 H6 119.3 . . ?
C6 C7 C8 117.58(18) . . ?
C6 C7 C18 121.7(2) . . ?
C8 C7 C18 120.7(2) . . ?
C7 C8 C22 122.72(19) . . ?
C7 C8 H8 118.6 . . ?
C22 C8 H8 118.6 . . ?
C10 C9 C23 121.2(2) . . ?
C10 C9 H9 119.4 . . ?
C23 C9 H9 119.4 . . ?
C9 C10 C11 120.2(2) . . ?
C9 C10 H10 119.9 . . ?
C11 C10 H10 119.9 . . ?
C10 C11 C12 119.8(2) . . ?
C10 C11 H11 120.1 . . ?
C12 C11 H11 120.1 . . ?
C11 C12 C24 121.3(2) . . ?
C11 C12 H12 119.4 . . ?
C24 C12 H12 119.4 . . ?
C14 C13 C25 121.6(2) . . ?
C14 C13 H13 119.2 . . ?
C25 C13 H13 119.2 . . ?
C13 C14 C15 119.82(19) . . ?
C13 C14 H14 120.1 . . ?
C15 C14 H14 120.1 . . ?
C14 C15 C16 119.5(2) . . ?
C14 C15 H15 120.2 . . ?
C16 C15 H15 120.2 . . ?
C15 C16 C26 121.4(2) . . ?
C15 C16 H16 119.3 . . ?
C26 C16 H16 119.3 . . ?
C2 C17 H17A 109.5 . . ?
C2 C17 H17B 109.5 . . ?
H17A C17 H17B 109.5 . . ?
C2 C17 H17C 109.5 . . ?
H17A C17 H17C 109.5 . . ?
H17B C17 H17C 109.5 . . ?
C7 C18 H18A 109.5 . . ?
C7 C18 H18B 109.5 . . ?
H18A C18 H18B 109.5 . . ?
C7 C18 H18C 109.5 . . ?
H18A C18 H18C 109.5 . . ?
H18B C18 H18C 109.5 . . ?
C1 C19 C20 119.37(17) . . ?
C1 C19 C26 119.34(16) . . ?
C20 C19 C26 121.24(16) . . ?
C4 C20 C19 118.11(18) . . ?
C4 C20 C21 120.07(17) . . ?
C19 C20 C21 121.82(16) . . ?
C22 C21 C5 118.43(17) . . ?
C22 C21 C20 121.16(16) . . ?
C5 C21 C20 120.33(17) . . ?
C21 C22 C8 118.88(17) . . ?
C21 C22 C23 122.25(15) . . ?
C8 C22 C23 118.80(16) . . ?
C9 C23 C24 119.13(18) . . ?
C9 C23 C22 118.50(17) . . ?
C24 C23 C22 122.25(16) . . ?
C12 C24 C23 118.37(18) . . ?
C12 C24 C25 118.96(18) . . ?
C23 C24 C25 122.59(16) . . ?
C13 C25 C26 118.49(18) . . ?
C13 C25 C24 119.41(17) . . ?
C26 C25 C24 122.06(15) . . ?
C16 C26 C25 119.15(17) . . ?
C16 C26 C19 119.04(17) . . ?
C25 C26 C19 121.70(16) . . ?

loop_
_geom_bond_atom_site_label_1
_geom_bond_atom_site_label_2
_geom_bond_distance
_geom_bond_site_symmetry_2
_geom_bond_publ_flag
C1 C2 1.393(3) . ?
C1 C19 1.401(2) . ?
C1 H1 0.9300 . ?
C2 C3 1.388(3) . ?
C2 C17 1.519(3) . ?
C3 C4 1.388(3) . ?
C3 H3 0.9300 . ?
C4 C20 1.404(3) . ?
C4 H4 0.9300 . ?
C5 C6 1.392(3) . ?
C5 C21 1.404(3) . ?
C5 H5 0.9300 . ?
C6 C7 1.382(3) . ?
C6 H6 0.9300 . ?
C7 C8 1.390(3) . ?
C7 C18 1.512(3) . ?
C8 C22 1.404(3) . ?
C8 H8 0.9300 . ?
C9 C10 1.377(3) . ?
C9 C23 1.400(3) . ?
C9 H9 0.9300 . ?
C10 C11 1.384(4) . ?
C10 H10 0.9300 . ?
C11 C12 1.385(3) . ?
C11 H11 0.9300 . ?
C12 C24 1.406(3) . ?
C12 H12 0.9300 . ?
C13 C14 1.381(3) . ?
C13 C25 1.405(3) . ?
C13 H13 0.9300 . ?
C14 C15 1.387(4) . ?
C14 H14 0.9300 . ?
C15 C16 1.391(3) . ?
C15 H15 0.9300 . ?
C16 C26 1.395(3) . ?
C16 H16 0.9300 . ?
C17 H17A 0.9600 . ?
C17 H17B 0.9600 . ?
C17 H17C 0.9600 . ?
C18 H18A 0.9600 . ?
C18 H18B 0.9600 . ?
C18 H18C 0.9600 . ?
C19 C20 1.406(3) . ?
C19 C26 1.499(2) . ?
C20 C21 1.493(3) . ?
C21 C22 1.403(3) . ?
C22 C23 1.492(3) . ?
C23 C24 1.414(3) . ?
C24 C25 1.494(2) . ?
C25 C26 1.409(3) . ?

loop_
_geom_torsion_atom_site_label_1
_geom_torsion_atom_site_label_2
_geom_torsion_atom_site_label_3
_geom_torsion_atom_site_label_4
_geom_torsion
_geom_torsion_site_symmetry_1
_geom_torsion_site_symmetry_2
_geom_torsion_site_symmetry_3
_geom_torsion_site_symmetry_4
_geom_torsion_publ_flag
C19 C1 C2 C3 1.5(3) . . . . ?
C19 C1 C2 C17 -177.8(2) . . . . ?
C1 C2 C3 C4 -0.5(3) . . . . ?
C17 C2 C3 C4 178.7(2) . . . . ?
C2 C3 C4 C20 -0.6(3) . . . . ?
C21 C5 C6 C7 -1.1(3) . . . . ?
C5 C6 C7 C8 1.2(3) . . . . ?
C5 C6 C7 C18 -177.07(19) . . . . ?
C6 C7 C8 C22 0.5(3) . . . . ?
C18 C7 C8 C22 178.75(18) . . . . ?
C23 C9 C10 C11 1.9(3) . . . . ?
C9 C10 C11 C12 -1.8(3) . . . . ?
C10 C11 C12 C24 -0.5(3) . . . . ?
C25 C13 C14 C15 -0.5(3) . . . . ?
C13 C14 C15 C16 -1.4(3) . . . . ?
C14 C15 C16 C26 1.6(3) . . . . ?
C2 C1 C19 C20 -1.3(3) . . . . ?
C2 C1 C19 C26 -178.78(17) . . . . ?
C3 C4 C20 C19 0.8(3) . . . . ?
C3 C4 C20 C21 -179.85(17) . . . . ?
C1 C19 C20 C4 0.2(3) . . . . ?
C26 C19 C20 C4 177.59(16) . . . . ?
C1 C19 C20 C21 -179.23(16) . . . . ?
C26 C19 C20 C21 -1.8(3) . . . . ?
C6 C5 C21 C22 -0.7(3) . . . . ?
C6 C5 C21 C20 175.92(18) . . . . ?
C4 C20 C21 C22 112.5(2) . . . . ?
C19 C20 C21 C22 -68.1(2) . . . . ?
C4 C20 C21 C5 -64.0(2) . . . . ?
C19 C20 C21 C5 115.4(2) . . . . ?
C5 C21 C22 C8 2.3(3) . . . . ?
C20 C21 C22 C8 -174.32(16) . . . . ?
C5 C21 C22 C23 179.36(17) . . . . ?
C20 C21 C22 C23 2.8(3) . . . . ?
C7 C8 C22 C21 -2.2(3) . . . . ?
C7 C8 C22 C23 -179.42(17) . . . . ?
C10 C9 C23 C24 0.4(3) . . . . ?
C10 C9 C23 C22 -175.83(17) . . . . ?
C21 C22 C23 C9 -116.47(19) . . . . ?
C8 C22 C23 C9 60.6(2) . . . . ?
C21 C22 C23 C24 67.5(2) . . . . ?
C8 C22 C23 C24 -115.46(19) . . . . ?
C11 C12 C24 C23 2.7(3) . . . . ?
C11 C12 C24 C25 179.69(17) . . . . ?
C9 C23 C24 C12 -2.6(2) . . . . ?
C22 C23 C24 C12 173.44(15) . . . . ?
C9 C23 C24 C25 -179.46(15) . . . . ?
C22 C23 C24 C25 -3.4(2) . . . . ?
C14 C13 C25 C26 2.1(3) . . . . ?
C14 C13 C25 C24 179.76(17) . . . . ?
C12 C24 C25 C13 -57.0(2) . . . . ?
C23 C24 C25 C13 119.81(19) . . . . ?
C12 C24 C25 C26 120.54(18) . . . . ?
C23 C24 C25 C26 -62.6(2) . . . . ?
C15 C16 C26 C25 0.0(3) . . . . ?
C15 C16 C26 C19 -176.36(18) . . . . ?
C13 C25 C26 C16 -1.8(2) . . . . ?
C24 C25 C26 C16 -179.40(16) . . . . ?
C13 C25 C26 C19 174.42(16) . . . . ?
C24 C25 C26 C19 -3.2(3) . . . . ?
C1 C19 C26 C16 64.2(2) . . . . ?
C20 C19 C26 C16 -113.3(2) . . . . ?
C1 C19 C26 C25 -112.1(2) . . . . ?
C20 C19 C26 C25 70.5(2) . . . . ?

loop_
_cod_related_entry_id
_cod_related_entry_database
_cod_related_entry_code
1 ChemSpider 30658861
